data_2016885
loop_
_publ_author_name
'Trilleras, Jorge'
'Cruz, Silvia'
'Cobo, Justo'
'Low, John N.'
'Glidewell, Christopher'

_publ_section_title
;Hydrogen-bonded chains of rings in
 3-<i>tert</i>-butyl-1-phenyl-7-(4-trifluoromethylbenzyl)-4,5,6,7-tetrahydro-1<i>H</i>-pyrazolo[3,4-<i>b</i>]pyridine-5-spiro-1'-cyclohexane-2',6'-dione
 and
 3-<i>tert</i>-butyl-7-(4-methoxybenzyl)-1-phenyl-4,5,6,7-tetrahydro-1<i>H</i>-pyrazolo[3,4-<i>b</i>]pyridine-5-spiro-1'-cyclohexane-2',6'-dione
;
_journal_coeditor_code SK3277
_journal_issue 12
_journal_name_full 'Acta Crystallographica Section C'
_journal_page_first o671
_journal_page_last o674
_journal_paper_doi 10.1107/S0108270108038808
_journal_volume 64
_journal_year 2008
_chemical_formula_iupac 'C29 H33 N3 O3'
_chemical_formula_moiety 'C29 H33 N3 O3'
_chemical_formula_sum 'C29 H33 N3 O3'
_chemical_formula_weight 471.58
_chemical_name_systematic
;
3-<i>tert</i>-butyl-7-(4-methoxybenzyl)-1-phenyl-4,5,6,7-tetrahydro-
1<i>H</i>-pyrazolo[3,4-<i>b</i>]pyridine-5-spiro-1'-cyclohexane-2',6'-dione
;
_space_group_IT_number 14
_symmetry_cell_setting monoclinic
_symmetry_space_group_name_Hall '-P 2ybc'
_symmetry_space_group_name_H-M 'P 1 21/c 1'
_atom_sites_solution_hydrogens geom
_atom_sites_solution_primary direct
_atom_sites_solution_secondary difmap
_cell_angle_alpha 90.00
_cell_angle_beta 97.287(9)
_cell_angle_gamma 90.00
_cell_formula_units_Z 4
_cell_length_a 9.1904(10)
_cell_length_b 11.9402(14)
_cell_length_c 22.2888(16)
_cell_measurement_reflns_used 5566
_cell_measurement_temperature 120(2)
_cell_measurement_theta_max 27.50
_cell_measurement_theta_min 2.87
_cell_volume 2426.1(4)
_computing_cell_refinement 'DIRAX/LSQ (Duisenberg <i>et al.</i>,  2000)'
_computing_data_collection 'COLLECT (Nonius, 1999)'
_computing_data_reduction 'EVALCCD (Duisenberg <i>et al.</i>,  2003)'
_computing_molecular_graphics 'PLATON (Spek, 2003)'
_computing_publication_material 'SHELXL97 (Sheldrick, 2008) and PRPKAPPA (Ferguson, 1999)'
_computing_structure_refinement 'OSCAIL (McArdle, 2003) and SHELXL97 (Sheldrick, 2008)'
_computing_structure_solution 'Sir2004 (Burla <i>et al.</i>,  2005)'
_diffrn_ambient_temperature 120(2)
_diffrn_detector_area_resol_mean 9.091
_diffrn_measured_fraction_theta_full 0.999
_diffrn_measured_fraction_theta_max 0.999
_diffrn_measurement_device_type 'Bruker Nonius KappaCCD'
_diffrn_measurement_method '\f & \w scans'
_diffrn_radiation_monochromator graphite
_diffrn_radiation_source 'Bruker Nonius FR591 rotating anode'
_diffrn_radiation_type 'Mo K\a'
_diffrn_radiation_wavelength 0.71073
_diffrn_reflns_av_R_equivalents 0.0835
_diffrn_reflns_av_sigmaI/netI 0.0652
_diffrn_reflns_limit_h_max 11
_diffrn_reflns_limit_h_min -11
_diffrn_reflns_limit_k_max 15
_diffrn_reflns_limit_k_min -15
_diffrn_reflns_limit_l_max 26
_diffrn_reflns_limit_l_min -28
_diffrn_reflns_number 37788
_diffrn_reflns_theta_full 27.50
_diffrn_reflns_theta_max 27.50
_diffrn_reflns_theta_min 2.87
_diffrn_standards_decay_% 0
_diffrn_standards_number 0
_exptl_absorpt_coefficient_mu 0.084
_exptl_absorpt_correction_T_max 0.987
_exptl_absorpt_correction_T_min 0.977
_exptl_absorpt_correction_type multi-scan
_exptl_absorpt_process_details '(SADABS; Sheldrick, 2003)'
_exptl_crystal_colour colourless
_exptl_crystal_density_diffrn 1.291
_exptl_crystal_density_method 'not measured'
_exptl_crystal_description block
_exptl_crystal_F_000 1008
_exptl_crystal_size_max 0.39
_exptl_crystal_size_mid 0.38
_exptl_crystal_size_min 0.16
_refine_diff_density_max 0.263
_refine_diff_density_min -0.315
_refine_ls_extinction_method none
_refine_ls_goodness_of_fit_ref 1.041
_refine_ls_hydrogen_treatment constr
_refine_ls_matrix_type full
_refine_ls_number_parameters 320
_refine_ls_number_reflns 5566
_refine_ls_number_restraints 0
_refine_ls_restrained_S_all 1.041
_refine_ls_R_factor_all 0.1269
_refine_ls_R_factor_gt 0.0543
_refine_ls_shift/su_max 0.000
_refine_ls_shift/su_mean 0.000
_refine_ls_structure_factor_coef Fsqd
_refine_ls_weighting_details 'w=1/[\s^2^(Fo^2^)+(0.0550P)^2^+1.2855P] where P=(Fo^2^+2Fc^2^)/3'
_refine_ls_weighting_scheme calc
_refine_ls_wR_factor_gt 0.1088
_refine_ls_wR_factor_ref 0.1434
_reflns_number_gt 3161
_reflns_number_total 5566
_reflns_threshold_expression I>2\s(I)
_cod_data_source_file sk3277.cif
_cod_data_source_block II
_cod_original_sg_symbol_H-M 'P 21/c'
_cod_database_code 2016885
_cod_database_fobs_code 2016885

loop_
_symmetry_equiv_pos_as_xyz
'x, y, z'
'-x, y+1/2, -z+1/2'
'-x, -y, -z'
'x, -y-1/2, z-1/2'

loop_
_atom_site_type_symbol
_atom_site_label
_atom_site_fract_x
_atom_site_fract_y
_atom_site_fract_z
_atom_site_U_iso_or_equiv
_atom_site_adp_type
_atom_site_calc_flag
_atom_site_refinement_flags
_atom_site_occupancy
O O51 0.47933(18) 0.13490(14) 0.15587(7) 0.0376(4) Uani d . 1
O O55 0.45927(17) 0.47217(13) 0.21851(7) 0.0317(4) Uani d . 1
O O741 0.45277(18) 0.12686(15) 0.54516(7) 0.0416(4) Uani d . 1
N N1 0.93029(18) 0.43752(15) 0.29610(7) 0.0226(4) Uani d . 1
N N2 0.97707(18) 0.48699(15) 0.24648(8) 0.0240(4) Uani d . 1
N N7 0.73001(18) 0.31459(15) 0.31852(7) 0.0227(4) Uani d . 1
C C3 0.8866(2) 0.45035(17) 0.19963(9) 0.0232(5) Uani d . 1
C C3A 0.7789(2) 0.37823(18) 0.21793(9) 0.0233(5) Uani d . 1
C C4 0.6530(2) 0.31823(19) 0.18358(9) 0.0254(5) Uani d . 1
C C5 0.5439(2) 0.28334(17) 0.22571(9) 0.0230(5) Uani d . 1
C C6 0.6305(2) 0.23525(18) 0.28461(9) 0.0240(5) Uani d . 1
C C7A 0.8089(2) 0.37321(17) 0.27925(9) 0.0228(5) Uani d . 1
C C11 1.0108(2) 0.45717(18) 0.35358(9) 0.0247(5) Uani d . 1
C C12 1.0135(2) 0.37872(19) 0.39882(10) 0.0285(5) Uani d . 1
C C13 1.0906(3) 0.4010(2) 0.45460(10) 0.0345(6) Uani d . 1
C C14 1.1684(3) 0.4983(2) 0.46461(11) 0.0351(6) Uani d . 1
C C15 1.1689(3) 0.5753(2) 0.41889(11) 0.0354(6) Uani d . 1
C C16 1.0886(2) 0.5562(2) 0.36325(10) 0.0304(5) Uani d . 1
C C31 0.9053(2) 0.48938(19) 0.13697(10) 0.0273(5) Uani d . 1
C C32 0.7766(3) 0.5651(2) 0.11281(11) 0.0356(6) Uani d . 1
C C33 1.0474(3) 0.5555(2) 0.13770(10) 0.0338(6) Uani d . 1
C C34 0.9101(3) 0.3885(2) 0.09521(10) 0.0339(6) Uani d . 1
C C51 0.4457(2) 0.18749(18) 0.19828(10) 0.0260(5) Uani d . 1
C C52 0.3096(2) 0.16125(19) 0.22596(11) 0.0322(5) Uani d . 1
C C53 0.2228(2) 0.26539(19) 0.23808(11) 0.0315(5) Uani d . 1
C C54 0.3187(2) 0.35237(19) 0.27360(10) 0.0294(5) Uani d . 1
C C55 0.4439(2) 0.37999(19) 0.23897(9) 0.0255(5) Uani d . 1
C C71 0.6093(2) 0.31707(18) 0.41168(9) 0.0241(5) Uani d . 1
C C72 0.4999(2) 0.3592(2) 0.44194(10) 0.0302(5) Uani d . 1
C C73 0.4473(2) 0.2997(2) 0.48779(10) 0.0339(6) Uani d . 1
C C74 0.5015(3) 0.1950(2) 0.50248(10) 0.0308(5) Uani d . 1
C C75 0.6116(3) 0.1520(2) 0.47332(10) 0.0339(6) Uani d . 1
C C76 0.6657(2) 0.21226(19) 0.42872(10) 0.0297(5) Uani d . 1
C C77 0.6643(2) 0.38431(18) 0.36249(9) 0.0239(5) Uani d . 1
C C741 0.3187(3) 0.1552(2) 0.56615(11) 0.0454(7) Uani d . 1
H H4A 0.6890 0.2511 0.1639 0.030 Uiso calc R 1
H H4B 0.6041 0.3678 0.1515 0.030 Uiso calc R 1
H H6A 0.5594 0.2083 0.3112 0.029 Uiso calc R 1
H H6B 0.6880 0.1698 0.2739 0.029 Uiso calc R 1
H H12 0.9626 0.3098 0.3917 0.034 Uiso calc R 1
H H13 1.0899 0.3483 0.4865 0.041 Uiso calc R 1
H H14 1.2220 0.5126 0.5032 0.042 Uiso calc R 1
H H15 1.2248 0.6421 0.4256 0.043 Uiso calc R 1
H H16 1.0867 0.6104 0.3319 0.036 Uiso calc R 1
H H32A 0.7763 0.6317 0.1385 0.053 Uiso calc R 1
H H32B 0.6843 0.5241 0.1132 0.053 Uiso calc R 1
H H32C 0.7869 0.5879 0.0713 0.053 Uiso calc R 1
H H33A 1.1306 0.5081 0.1536 0.051 Uiso calc R 1
H H33B 1.0441 0.6216 0.1635 0.051 Uiso calc R 1
H H33C 1.0588 0.5792 0.0965 0.051 Uiso calc R 1
H H34A 0.8164 0.3484 0.0923 0.051 Uiso calc R 1
H H34B 0.9896 0.3383 0.1116 0.051 Uiso calc R 1
H H34C 0.9272 0.4141 0.0549 0.051 Uiso calc R 1
H H52A 0.3370 0.1208 0.2645 0.039 Uiso calc R 1
H H52B 0.2466 0.1110 0.1985 0.039 Uiso calc R 1
H H53A 0.1793 0.2982 0.1991 0.038 Uiso calc R 1
H H53B 0.1416 0.2442 0.2611 0.038 Uiso calc R 1
H H29A 0.2608 0.4206 0.2791 0.035 Uiso calc R 1
H H54B 0.3566 0.3225 0.3140 0.035 Uiso calc R 1
H H72 0.4596 0.4307 0.4311 0.036 Uiso calc R 1
H H73 0.3739 0.3313 0.5090 0.041 Uiso calc R 1
H H75 0.6506 0.0800 0.4841 0.041 Uiso calc R 1
H H76 0.7429 0.1819 0.4092 0.036 Uiso calc R 1
H H77A 0.5818 0.4276 0.3410 0.029 Uiso calc R 1
H H77B 0.7386 0.4384 0.3809 0.029 Uiso calc R 1
H H74A 0.2409 0.1594 0.5318 0.068 Uiso calc R 1
H H74B 0.3285 0.2280 0.5866 0.068 Uiso calc R 1
H H74C 0.2936 0.0979 0.5946 0.068 Uiso calc R 1

loop_
_atom_site_aniso_label
_atom_site_aniso_U_11
_atom_site_aniso_U_22
_atom_site_aniso_U_33
_atom_site_aniso_U_12
_atom_site_aniso_U_13
_atom_site_aniso_U_23
O51 0.0440(10) 0.0315(9) 0.0391(9) -0.0109(8) 0.0126(8) -0.0081(8)
O55 0.0336(9) 0.0216(9) 0.0398(9) -0.0001(7) 0.0038(7) 0.0040(7)
O741 0.0433(10) 0.0518(11) 0.0309(9) -0.0091(9) 0.0095(7) 0.0105(8)
N1 0.0202(9) 0.0231(10) 0.0246(9) -0.0023(7) 0.0034(7) 0.0019(8)
N2 0.0205(9) 0.0236(10) 0.0286(9) -0.0013(8) 0.0063(7) 0.0013(8)
N7 0.0237(9) 0.0214(9) 0.0237(9) -0.0031(8) 0.0055(7) -0.0008(8)
C3 0.0204(11) 0.0203(11) 0.0295(11) 0.0008(9) 0.0061(9) 0.0002(9)
C3A 0.0206(10) 0.0225(11) 0.0272(11) 0.0016(9) 0.0043(8) -0.0006(9)
C4 0.0239(11) 0.0260(12) 0.0266(11) -0.0049(9) 0.0041(9) -0.0011(10)
C5 0.0224(11) 0.0189(11) 0.0278(11) -0.0001(9) 0.0038(9) 0.0003(9)
C6 0.0227(11) 0.0210(11) 0.0285(11) -0.0011(9) 0.0042(9) -0.0007(9)
C7A 0.0209(11) 0.0188(11) 0.0293(12) 0.0015(9) 0.0061(9) 0.0006(9)
C11 0.0207(11) 0.0264(12) 0.0273(11) 0.0014(9) 0.0042(9) -0.0038(10)
C12 0.0265(12) 0.0268(12) 0.0322(12) -0.0005(10) 0.0030(9) -0.0004(10)
C13 0.0326(13) 0.0393(14) 0.0309(13) 0.0004(11) 0.0009(10) 0.0042(11)
C14 0.0314(13) 0.0416(15) 0.0310(13) -0.0004(11) -0.0010(10) -0.0072(11)
C15 0.0332(13) 0.0318(14) 0.0404(14) -0.0048(11) 0.0015(11) -0.0077(11)
C16 0.0297(12) 0.0278(13) 0.0333(13) -0.0026(10) 0.0028(10) 0.0010(10)
C31 0.0266(11) 0.0260(12) 0.0302(12) -0.0041(10) 0.0067(9) 0.0009(10)
C32 0.0341(13) 0.0379(14) 0.0351(13) 0.0013(11) 0.0053(10) 0.0097(11)
C33 0.0326(13) 0.0361(14) 0.0340(13) -0.0078(11) 0.0091(10) -0.0003(11)
C34 0.0364(13) 0.0367(14) 0.0299(12) -0.0033(11) 0.0093(10) -0.0036(11)
C51 0.0272(12) 0.0199(11) 0.0301(12) -0.0005(9) 0.0011(9) 0.0036(10)
C52 0.0256(12) 0.0278(13) 0.0430(14) -0.0045(10) 0.0032(10) 0.0006(11)
C53 0.0219(11) 0.0297(13) 0.0430(14) -0.0001(10) 0.0049(10) 0.0049(11)
C54 0.0232(11) 0.0294(12) 0.0361(13) 0.0009(10) 0.0058(9) -0.0007(10)
C55 0.0233(11) 0.0247(12) 0.0272(11) -0.0016(9) -0.0018(9) -0.0009(10)
C71 0.0222(11) 0.0243(12) 0.0256(11) -0.0020(9) 0.0021(9) 0.0008(9)
C72 0.0276(12) 0.0286(13) 0.0356(13) 0.0041(10) 0.0087(10) 0.0031(10)
C73 0.0293(12) 0.0410(15) 0.0332(13) -0.0015(11) 0.0112(10) -0.0010(11)
C74 0.0316(12) 0.0368(14) 0.0240(11) -0.0080(11) 0.0031(9) 0.0061(10)
C75 0.0363(14) 0.0329(14) 0.0323(13) 0.0027(11) 0.0034(10) 0.0082(11)
C76 0.0267(12) 0.0312(13) 0.0322(12) 0.0061(10) 0.0080(9) 0.0049(10)
C77 0.0226(11) 0.0222(11) 0.0276(11) 0.0008(9) 0.0058(9) 0.0008(9)
C741 0.0463(16) 0.0595(19) 0.0329(13) -0.0152(13) 0.0146(12) -0.0010(13)

loop_
_atom_type_symbol
_atom_type_description
_atom_type_scat_dispersion_real
_atom_type_scat_dispersion_imag
_atom_type_scat_source
C C 0.0033 0.0016 'International Tables Vol C Tables 4.2.6.8 and 6.1.1.4'
H H 0.0000 0.0000 'International Tables Vol C Tables 4.2.6.8 and 6.1.1.4'
N N 0.0061 0.0033 'International Tables Vol C Tables 4.2.6.8 and 6.1.1.4'
O O 0.0106 0.0060 'International Tables Vol C Tables 4.2.6.8 and 6.1.1.4'

loop_
_geom_angle_atom_site_label_1
_geom_angle_atom_site_label_2
_geom_angle_atom_site_label_3
_geom_angle
_geom_angle_publ_flag
C74 O741 C741 117.6(2) no
C7A N1 N2 110.42(16) no
C7A N1 C11 131.03(17) no
N2 N1 C11 118.54(16) no
C3 N2 N1 105.32(16) no
C7A N7 C6 110.03(16) no
C7A N7 C77 115.08(16) no
C6 N7 C77 115.40(16) no
N2 C3 C3A 111.54(18) no
N2 C3 C31 119.73(18) no
C3A C3 C31 128.70(19) no
C7A C3A C3 104.89(18) no
C7A C3A C4 122.75(19) no
C3 C3A C4 132.35(19) no
C3A C4 C5 110.24(17) no
C3A C4 H4A 109.6 no
C5 C4 H4A 109.6 no
C3A C4 H4B 109.6 no
C5 C4 H4B 109.6 no
H4A C4 H4B 108.1 no
C4 C5 C55 111.94(17) no
C4 C5 C51 111.07(17) no
C55 C5 C51 107.62(17) no
C4 C5 C6 108.42(17) no
C55 C5 C6 111.81(17) no
C51 C5 C6 105.82(16) no
N7 C6 C5 114.66(17) no
N7 C6 H6A 108.6 no
C5 C6 H6A 108.6 no
N7 C6 H6B 108.6 no
C5 C6 H6B 108.6 no
H6A C6 H6B 107.6 no
C12 C11 C16 120.5(2) no
C12 C11 N1 120.66(19) no
C16 C11 N1 118.87(19) no
C11 C12 C13 119.3(2) no
C11 C12 H12 120.3 no
C13 C12 H12 120.3 no
C14 C13 C12 120.7(2) no
C14 C13 H13 119.7 no
C12 C13 H13 119.7 no
C13 C14 C15 119.9(2) no
C13 C14 H14 120.0 no
C15 C14 H14 120.0 no
C14 C15 C16 120.3(2) no
C14 C15 H15 119.8 no
C16 C15 H15 119.8 no
C15 C16 C11 119.2(2) no
C15 C16 H16 120.4 no
C11 C16 H16 120.4 no
C3A C7A N1 107.79(18) no
C3A C7A N7 126.69(19) no
N1 C7A N7 125.51(18) no
C3 C31 C33 110.47(18) no
C3 C31 C34 109.73(18) no
C33 C31 C34 108.93(18) no
C3 C31 C32 109.60(17) no
C33 C31 C32 108.71(19) no
C34 C31 C32 109.37(19) no
C31 C32 H32A 109.5 no
C31 C32 H32B 109.5 no
H32A C32 H32B 109.5 no
C31 C32 H32C 109.5 no
H32A C32 H32C 109.5 no
H32B C32 H32C 109.5 no
C31 C33 H33A 109.5 no
C31 C33 H33B 109.5 no
H33A C33 H33B 109.5 no
C31 C33 H33C 109.5 no
H33A C33 H33C 109.5 no
H33B C33 H33C 109.5 no
C31 C34 H34A 109.5 no
C31 C34 H34B 109.5 no
H34A C34 H34B 109.5 no
C31 C34 H34C 109.5 no
H34A C34 H34C 109.5 no
H34B C34 H34C 109.5 no
O51 C51 C52 121.6(2) no
O51 C51 C5 120.25(19) no
C52 C51 C5 118.14(19) no
C51 C52 C53 112.77(19) no
C51 C52 H52A 109.0 no
C53 C52 H52A 109.0 no
C51 C52 H52B 109.0 no
C53 C52 H52B 109.0 no
H52A C52 H52B 107.8 no
C54 C53 C52 111.67(18) no
C54 C53 H53A 109.3 no
C52 C53 H53A 109.3 no
C54 C53 H53B 109.3 no
C52 C53 H53B 109.3 no
H53A C53 H53B 107.9 no
C55 C54 C53 108.32(18) no
C55 C54 H29A 110.0 no
C53 C54 H29A 110.0 no
C55 C54 H54B 110.0 no
C53 C54 H54B 110.0 no
H29A C54 H54B 108.4 no
O55 C55 C54 121.9(2) no
O55 C55 C5 120.93(19) no
C54 C55 C5 116.92(19) no
C72 C71 C76 117.8(2) no
C72 C71 C77 119.9(2) no
C76 C71 C77 122.29(19) no
C71 C72 C73 121.4(2) no
C71 C72 H72 119.3 no
C73 C72 H72 119.3 no
C74 C73 C72 119.7(2) no
C74 C73 H73 120.2 no
C72 C73 H73 120.2 no
C75 C74 O741 115.7(2) no
C75 C74 C73 119.8(2) no
O741 C74 C73 124.5(2) no
C74 C75 C76 120.4(2) no
C74 C75 H75 119.8 no
C76 C75 H75 119.8 no
C75 C76 C71 120.9(2) no
C75 C76 H76 119.5 no
C71 C76 H76 119.5 no
N7 C77 C71 112.91(17) no
N7 C77 H77A 109.0 no
C71 C77 H77A 109.0 no
N7 C77 H77B 109.0 no
C71 C77 H77B 109.0 no
H77A C77 H77B 107.8 no
O741 C741 H74A 109.5 no
O741 C741 H74B 109.5 no
H74A C741 H74B 109.5 no
O741 C741 H74C 109.5 no
H74A C741 H74C 109.5 no
H74B C741 H74C 109.5 no

loop_
_geom_bond_atom_site_label_1
_geom_bond_atom_site_label_2
_geom_bond_distance
_geom_bond_publ_flag
O51 C51 1.207(3) no
O55 C55 1.207(3) no
O741 C74 1.370(3) no
O741 C741 1.414(3) no
N1 C7A 1.367(3) no
N1 N2 1.370(2) no
N1 C11 1.415(3) no
N2 C3 1.324(3) no
N7 C7A 1.394(3) no
N7 C6 1.459(3) no
N7 C77 1.472(3) no
C3 C3A 1.411(3) no
C3 C31 1.503(3) no
C3A C7A 1.361(3) no
C3A C4 1.488(3) no
C4 C5 1.517(3) no
C4 H4A 0.99 no
C4 H4B 0.99 no
C5 C55 1.527(3) no
C5 C51 1.535(3) no
C5 C6 1.556(3) no
C6 H6A 0.99 no
C6 H6B 0.99 no
C11 C12 1.374(3) no
C11 C16 1.385(3) no
C12 C13 1.377(3) no
C12 H12 0.95 no
C13 C14 1.367(3) no
C13 H13 0.95 no
C14 C15 1.373(3) no
C14 H14 0.95 no
C15 C16 1.379(3) no
C15 H15 0.95 no
C16 H16 0.95 no
C31 C33 1.524(3) no
C31 C34 1.526(3) no
C31 C32 1.531(3) no
C32 H32A 0.98 no
C32 H32B 0.98 no
C32 H32C 0.98 no
C33 H33A 0.98 no
C33 H33B 0.98 no
C33 H33C 0.98 no
C34 H34A 0.98 no
C34 H34B 0.98 no
C34 H34C 0.98 no
C51 C52 1.496(3) no
C52 C53 1.520(3) no
C52 H52A 0.99 no
C52 H52B 0.99 no
C53 C54 1.518(3) no
C53 H53A 0.99 no
C53 H53B 0.99 no
C54 C55 1.501(3) no
C54 H29A 0.99 no
C54 H54B 0.99 no
C71 C72 1.375(3) no
C71 C76 1.389(3) no
C71 C77 1.498(3) no
C72 C73 1.381(3) no
C72 H72 0.95 no
C73 C74 1.371(3) no
C73 H73 0.95 no
C74 C75 1.369(3) no
C75 C76 1.371(3) no
C75 H75 0.95 no
C76 H76 0.95 no
C77 H77A 0.99 no
C77 H77B 0.99 no
C741 H74A 0.98 no
C741 H74B 0.98 no
C741 H74C 0.98 no

loop_
_geom_hbond_atom_site_label_D
_geom_hbond_atom_site_label_H
_geom_hbond_atom_site_label_A
_geom_hbond_site_symmetry_A
_geom_hbond_distance_DH
_geom_hbond_distance_HA
_geom_hbond_distance_DA
_geom_hbond_angle_DHA
_geom_hbond_publ_flag
C52 H52A O55 2_645 0.99 2.57 3.236(3) 124 no
C77 H77A O51 2_655 0.99 2.54 3.275(3) 131 no
C52 H52B Cg1 2_645 0.99 2.82 3.384(2) 117 no

loop_
_geom_torsion_atom_site_label_1
_geom_torsion_atom_site_label_2
_geom_torsion_atom_site_label_3
_geom_torsion_atom_site_label_4
_geom_torsion
_geom_torsion_publ_flag
C7A N1 N2 C3 -1.6(2) no
C11 N1 N2 C3 177.26(17) no
N1 N2 C3 C3A 0.9(2) no
N1 N2 C3 C31 179.37(17) no
N2 C3 C3A C7A 0.2(2) no
C31 C3 C3A C7A -178.2(2) no
N2 C3 C3A C4 178.6(2) no
C31 C3 C3A C4 0.3(4) no
C7A C3A C4 C5 16.8(3) no
C3 C3A C4 C5 -161.4(2) no
C3A C4 C5 C55 80.4(2) no
C3A C4 C5 C51 -159.26(18) no
C3A C4 C5 C6 -43.4(2) no
C7A N7 C6 C5 -44.7(2) no
C77 N7 C6 C5 87.6(2) no
C4 C5 C6 N7 61.6(2) no
C55 C5 C6 N7 -62.3(2) no
C51 C5 C6 N7 -179.15(17) no
C7A N1 C11 C12 27.1(3) no
N2 N1 C11 C12 -151.52(19) no
C7A N1 C11 C16 -153.8(2) no
N2 N1 C11 C16 27.6(3) no
C16 C11 C12 C13 2.0(3) no
N1 C11 C12 C13 -178.86(19) no
C11 C12 C13 C14 -2.3(3) no
C12 C13 C14 C15 0.6(4) no
C13 C14 C15 C16 1.5(4) no
C14 C15 C16 C11 -1.8(3) no
C12 C11 C16 C15 0.0(3) no
N1 C11 C16 C15 -179.1(2) no
C3 C3A C7A N1 -1.2(2) no
C4 C3A C7A N1 -179.77(19) no
C3 C3A C7A N7 178.09(19) no
C4 C3A C7A N7 -0.5(3) no
N2 N1 C7A C3A 1.8(2) no
C11 N1 C7A C3A -176.9(2) no
N2 N1 C7A N7 -177.49(18) no
C11 N1 C7A N7 3.8(3) no
C6 N7 C7A C3A 14.3(3) no
C77 N7 C7A C3A -118.1(2) no
C6 N7 C7A N1 -166.59(19) no
C77 N7 C7A N1 61.0(3) no
N2 C3 C31 C33 8.6(3) no
C3A C3 C31 C33 -173.2(2) no
N2 C3 C31 C34 128.7(2) no
C3A C3 C31 C34 -53.1(3) no
N2 C3 C31 C32 -111.2(2) no
C3A C3 C31 C32 67.0(3) no
C4 C5 C51 O51 15.2(3) no
C55 C5 C51 O51 138.0(2) no
C6 C5 C51 O51 -102.3(2) no
C4 C5 C51 C52 -165.39(19) no
C55 C5 C51 C52 -42.5(2) no
C6 C5 C51 C52 77.1(2) no
O51 C51 C52 C53 -134.9(2) no
C5 C51 C52 C53 45.7(3) no
C51 C52 C53 C54 -51.7(3) no
C52 C53 C54 C55 56.9(2) no
C53 C54 C55 O55 115.6(2) no
C53 C54 C55 C5 -59.0(2) no
C4 C5 C55 O55 -2.3(3) no
C51 C5 C55 O55 -124.7(2) no
C6 C5 C55 O55 119.5(2) no
C4 C5 C55 C54 172.34(18) no
C51 C5 C55 C54 50.0(2) no
C6 C5 C55 C54 -65.8(2) no
C76 C71 C72 C73 0.0(3) no
C77 C71 C72 C73 -179.6(2) no
C71 C72 C73 C74 -2.1(4) no
C741 O741 C74 C75 -165.5(2) no
C741 O741 C74 C73 14.1(3) no
C72 C73 C74 C75 2.7(4) no
C72 C73 C74 O741 -176.9(2) no
O741 C74 C75 C76 178.4(2) no
C73 C74 C75 C76 -1.3(4) no
C74 C75 C76 C71 -0.8(4) no
C72 C71 C76 C75 1.4(3) no
C77 C71 C76 C75 -179.0(2) no
C7A N7 C77 C71 -167.58(17) no
C6 N7 C77 C71 62.6(2) no
C72 C71 C77 N7 -155.42(19) no
C76 C71 C77 N7 25.0(3) no

loop_
_cod_related_entry_id
_cod_related_entry_database
_cod_related_entry_code
1 ChemSpider 30654138
